data_7004166
loop_
_publ_author_name
'Fu, Yunlong'
'Zhang, Yu'
'Xu, Zhiwei'

_publ_section_title
;
 Synthesis and structural characterization of four new
 organically-directed bismuth sulfates
;
_journal_issue 35
_journal_name_full 'Dalton Transactions'
_journal_page_first 4792
_journal_page_last 4798
_journal_paper_doi 10.1039/b803454k
_journal_year 2008
_chemical_formula_sum 'C6 H34 Bi2 N4 O26 S5'
_chemical_formula_weight 1156.63
_chemical_name_systematic
;
?
;
_space_group_IT_number 15
_symmetry_cell_setting monoclinic
_symmetry_space_group_name_Hall '-C 2yc'
_symmetry_space_group_name_H-M 'C 1 2/c 1'
_atom_sites_solution_hydrogens geom
_atom_sites_solution_primary direct
_atom_sites_solution_secondary difmap
_audit_creation_method SHELXL-97
_cell_angle_alpha 90.00
_cell_angle_beta 97.434(2)
_cell_angle_gamma 90.00
_cell_formula_units_Z 4
_cell_length_a 19.732(2)
_cell_length_b 10.0011(8)
_cell_length_c 14.4245(12)
_cell_measurement_temperature 298(2)
_cell_volume 2822.6(4)
_computing_cell_refinement 'Bruker SMART'
_computing_data_collection 'Bruker SMART'
_computing_data_reduction 'Bruker SAINT'
_computing_molecular_graphics 'Bruker SHELXTL'
_computing_publication_material 'Bruker SHELXTL'
_computing_structure_refinement 'SHELXL-97 (Sheldrick, 1997)'
_computing_structure_solution 'SHELXS-97 (Sheldrick, 1990)'
_diffrn_ambient_temperature 298(2)
_diffrn_measured_fraction_theta_full 0.992
_diffrn_measured_fraction_theta_max 0.992
_diffrn_measurement_device_type 'CCD area detector'
_diffrn_measurement_method 'phi and omega scans'
_diffrn_radiation_monochromator graphite
_diffrn_radiation_source 'fine-focus sealed tube'
_diffrn_radiation_type MoK\a
_diffrn_radiation_wavelength 0.71073
_diffrn_reflns_av_R_equivalents 0.0427
_diffrn_reflns_av_sigmaI/netI 0.0457
_diffrn_reflns_limit_h_max 15
_diffrn_reflns_limit_h_min -23
_diffrn_reflns_limit_k_max 12
_diffrn_reflns_limit_k_min -11
_diffrn_reflns_limit_l_max 17
_diffrn_reflns_limit_l_min -16
_diffrn_reflns_number 6833
_diffrn_reflns_theta_full 25.50
_diffrn_reflns_theta_max 25.50
_diffrn_reflns_theta_min 2.08
_exptl_absorpt_coefficient_mu 12.935
_exptl_absorpt_correction_T_max 0.5108
_exptl_absorpt_correction_T_min 0.1125
_exptl_crystal_colour colorless
_exptl_crystal_density_diffrn 2.722
_exptl_crystal_density_method 'not measured'
_exptl_crystal_description rod
_exptl_crystal_F_000 2208
_exptl_crystal_size_max 0.30
_exptl_crystal_size_mid 0.13
_exptl_crystal_size_min 0.06
_refine_diff_density_max 0.917
_refine_diff_density_min -1.376
_refine_diff_density_rms 0.233
_refine_ls_extinction_method none
_refine_ls_goodness_of_fit_ref 1.034
_refine_ls_hydrogen_treatment mixed
_refine_ls_matrix_type full
_refine_ls_number_parameters 220
_refine_ls_number_reflns 2612
_refine_ls_number_restraints 10
_refine_ls_restrained_S_all 1.201
_refine_ls_R_factor_all 0.0438
_refine_ls_R_factor_gt 0.0276
_refine_ls_shift/su_max 0.000
_refine_ls_shift/su_mean 0.000
_refine_ls_structure_factor_coef Fsqd
_refine_ls_weighting_details 'calc w=1/[\s^2^(Fo^2^)+(0.0361P)^2^+5.4412P] where P=(Fo^2^+2Fc^2^)/3'
_refine_ls_weighting_scheme calc
_refine_ls_wR_factor_gt 0.0658
_refine_ls_wR_factor_ref 0.0770
_reflns_number_gt 1946
_reflns_number_total 2612
_reflns_threshold_expression >2sigma(I)
_cod_data_source_file b803454k.txt
_cod_data_source_block cc
_cod_depositor_comments
;
The following automatic conversions were performed:
'_symmetry_cell_setting' value 'Monoclinic' changed to 'monoclinic'
according to '/home/saulius/struct/CIF-dictionaries/cif_core.dic'
dictionary named 'cif_core.dic' version 2.4.1 from 2010-06-29.

Automatic conversion script
Id: cif_fix_enum 1527 2010-12-29 10:47:43Z saulius 
;
_cod_original_sg_symbol_H-M 'C2/c '
_cod_database_code 7004166

loop_
_symmetry_equiv_pos_as_xyz
'x, y, z'
'-x, y, -z+1/2'
'x+1/2, y+1/2, z'
'-x+1/2, y+1/2, -z+1/2'
'-x, -y, -z'
'x, -y, z-1/2'
'-x+1/2, -y+1/2, -z'
'x+1/2, -y+1/2, z-1/2'

loop_
_atom_site_label
_atom_site_type_symbol
_atom_site_fract_x
_atom_site_fract_y
_atom_site_fract_z
_atom_site_U_iso_or_equiv
_atom_site_adp_type
_atom_site_occupancy
_atom_site_symmetry_multiplicity
_atom_site_calc_flag
_atom_site_refinement_flags
_atom_site_disorder_assembly
_atom_site_disorder_group
Bi1 Bi 0.008008(12) 0.25006(3) 0.037421(16) 0.01967(13) Uani 1 1 d D . .
S1 S 0.11054(9) -0.0404(2) 0.03180(12) 0.0219(4) Uani 1 1 d . . .
S2 S 0.0000 0.2519(3) 0.2500 0.0237(6) Uani 1 2 d SD . .
S3 S 0.11244(9) 0.5266(2) 0.08905(12) 0.0244(4) Uani 1 1 d . . .
O1 O 0.1774(3) -0.0684(7) 0.0808(5) 0.0519(18) Uani 1 1 d . . .
O2 O 0.1030(2) 0.1074(5) 0.0212(3) 0.0269(12) Uani 1 1 d . . .
O3 O 0.0443(2) 0.1658(5) 0.1991(3) 0.0297(12) Uani 1 1 d . . .
O4 O -0.0398(3) 0.3355(6) 0.1788(3) 0.0321(13) Uani 1 1 d . . .
O5 O 0.1051(3) 0.3772(5) 0.0856(4) 0.0364(14) Uani 1 1 d . . .
O6 O 0.1827(4) 0.5556(10) 0.0866(8) 0.106(3) Uani 1 1 d . . .
O7 O 0.0895(3) 0.5796(6) 0.1725(4) 0.0497(17) Uani 1 1 d . . .
O8 O 0.0696(4) 0.5769(7) 0.0083(4) 0.075(3) Uani 1 1 d . . .
O9 O -0.1016(3) 0.1012(5) 0.0621(4) 0.0377(14) Uani 1 1 d . . .
O10 O -0.0555(3) 0.0922(5) -0.0804(3) 0.0305(13) Uani 1 1 d . . .
O11 O 0.0404(3) 0.3119(7) -0.1132(3) 0.0319(13) Uani 1 1 d D . .
O12 O 0.8374(3) 0.5093(7) 0.1513(4) 0.0405(14) Uani 1 1 d D . .
O13 O 0.0887(3) 0.1130(7) 0.7884(4) 0.0450(16) Uani 1 1 d D . .
N1 N 0.2105(4) 0.2436(6) 0.3725(5) 0.0344(18) Uani 1 1 d . . .
H1A H 0.2450 0.2011 0.4061 0.052 Uiso 1 1 calc R . .
H1B H 0.1723 0.2297 0.3976 0.052 Uiso 1 1 calc R . .
H1C H 0.2194 0.3308 0.3721 0.052 Uiso 1 1 calc R . .
N2 N 0.2291(3) 0.2108(7) 0.1192(4) 0.0270(15) Uani 1 1 d . . .
H2A H 0.2398 0.1233 0.1192 0.032 Uiso 1 1 calc R . .
H2B H 0.1837 0.2175 0.1027 0.032 Uiso 1 1 calc R . .
C1 C 0.2022(4) 0.1931(9) 0.2774(5) 0.0328(19) Uani 1 1 d . . .
H1D H 0.1547 0.2026 0.2509 0.039 Uiso 1 1 calc R . .
H1E H 0.2131 0.0984 0.2788 0.039 Uiso 1 1 calc R . .
C2 C 0.2455(4) 0.2616(7) 0.2157(5) 0.027(2) Uani 1 1 d . . .
H2C H 0.2933 0.2455 0.2379 0.032 Uiso 1 1 calc R . .
H2D H 0.2374 0.3572 0.2168 0.032 Uiso 1 1 calc R . .
C3 C 0.2631(4) 0.2769(8) 0.0476(5) 0.0273(18) Uani 1 1 d . . .
H3A H 0.3120 0.2623 0.0603 0.033 Uiso 1 1 calc R . .
H3B H 0.2547 0.3724 0.0492 0.033 Uiso 1 1 calc R . .
H1 H 0.021(9) 0.385(8) -0.140(7) 0.26(10) Uiso 1 1 d D . .
H2 H 0.044(5) 0.244(5) -0.152(5) 0.03(3) Uiso 1 1 d D . .
H3 H 0.087(4) 0.098(8) 0.7265(19) 0.05(3) Uiso 1 1 d D . .
H4 H 0.067(6) 0.046(9) 0.816(5) 0.13(5) Uiso 1 1 d D . .
H5 H 0.848(8) 0.595(6) 0.142(10) 0.21(8) Uiso 1 1 d D . .
H6 H 0.858(6) 0.477(11) 0.206(5) 0.12(5) Uiso 1 1 d D . .

loop_
_atom_site_aniso_label
_atom_site_aniso_U_11
_atom_site_aniso_U_22
_atom_site_aniso_U_33
_atom_site_aniso_U_23
_atom_site_aniso_U_13
_atom_site_aniso_U_12
Bi1 0.01708(18) 0.0223(2) 0.01951(18) -0.00072(11) 0.00187(12) 0.00132(12)
S1 0.0176(9) 0.0185(10) 0.0297(10) -0.0012(8) 0.0032(7) 0.0016(8)
S2 0.0219(14) 0.0310(17) 0.0184(12) 0.000 0.0031(10) 0.000
S3 0.0222(10) 0.0198(10) 0.0301(10) -0.0008(8) -0.0007(7) -0.0004(8)
O1 0.022(3) 0.055(5) 0.074(4) 0.008(3) -0.012(3) 0.000(3)
O2 0.025(3) 0.019(3) 0.038(3) 0.000(2) 0.008(2) -0.001(2)
O3 0.033(3) 0.026(3) 0.031(3) 0.003(2) 0.007(2) 0.009(2)
O4 0.037(3) 0.035(4) 0.024(3) 0.001(2) -0.001(2) 0.015(3)
O5 0.035(3) 0.016(3) 0.055(4) 0.003(3) -0.004(3) -0.001(2)
O6 0.036(5) 0.080(7) 0.210(10) -0.045(6) 0.049(5) -0.025(4)
O7 0.073(5) 0.044(4) 0.031(3) 0.000(3) 0.001(3) 0.030(3)
O8 0.130(7) 0.058(5) 0.030(3) -0.005(3) -0.011(4) 0.062(5)
O9 0.050(4) 0.030(3) 0.037(3) -0.014(3) 0.021(3) -0.003(3)
O10 0.032(3) 0.031(3) 0.030(3) -0.008(2) 0.011(2) -0.011(2)
O11 0.033(3) 0.032(4) 0.032(3) 0.002(3) 0.010(2) 0.005(3)
O12 0.038(3) 0.044(4) 0.038(3) 0.005(3) -0.001(3) 0.003(3)
O13 0.059(4) 0.041(4) 0.036(4) -0.003(3) 0.011(3) 0.002(3)
N1 0.036(4) 0.043(5) 0.025(3) 0.002(3) 0.010(3) -0.012(3)
N2 0.029(4) 0.025(4) 0.026(3) 0.001(3) 0.000(3) -0.005(3)
C1 0.036(5) 0.037(5) 0.026(4) -0.003(4) 0.006(3) -0.013(4)
C2 0.026(5) 0.030(6) 0.025(4) -0.003(3) 0.003(4) -0.006(3)
C3 0.032(5) 0.025(5) 0.025(4) 0.006(3) 0.004(3) -0.002(3)

loop_
_atom_type_symbol
_atom_type_description
_atom_type_scat_dispersion_real
_atom_type_scat_dispersion_imag
_atom_type_scat_source
C C 0.0033 0.0016 'International Tables Vol C Tables 4.2.6.8 and 6.1.1.4'
H H 0.0000 0.0000 'International Tables Vol C Tables 4.2.6.8 and 6.1.1.4'
N N 0.0061 0.0033 'International Tables Vol C Tables 4.2.6.8 and 6.1.1.4'
O O 0.0106 0.0060 'International Tables Vol C Tables 4.2.6.8 and 6.1.1.4'
S S 0.1246 0.1234 'International Tables Vol C Tables 4.2.6.8 and 6.1.1.4'
Bi Bi -4.1077 10.2566 'International Tables Vol C Tables 4.2.6.8 and 6.1.1.4'

loop_
_geom_angle_atom_site_label_1
_geom_angle_atom_site_label_2
_geom_angle_atom_site_label_3
_geom_angle
_geom_angle_site_symmetry_1
_geom_angle_site_symmetry_3
_geom_angle_publ_flag
O5 Bi1 O8 99.4(2) . 5_565 ?
O5 Bi1 O2 74.33(19) . . ?
O8 Bi1 O2 154.6(2) 5_565 . ?
O5 Bi1 O11 80.00(19) . . ?
O8 Bi1 O11 78.3(2) 5_565 . ?
O2 Bi1 O11 76.31(18) . . ?
O5 Bi1 O3 77.31(18) . . ?
O8 Bi1 O3 127.51(19) 5_565 . ?
O2 Bi1 O3 75.92(16) . . ?
O11 Bi1 O3 147.92(17) . . ?
O5 Bi1 O4 87.31(19) . . ?
O8 Bi1 O4 71.13(19) 5_565 . ?
O2 Bi1 O4 131.75(16) . . ?
O11 Bi1 O4 144.5(2) . . ?
O3 Bi1 O4 56.43(15) . . ?
O5 Bi1 O10 149.11(18) . . ?
O8 Bi1 O10 91.3(2) 5_565 . ?
O2 Bi1 O10 83.60(16) . . ?
O11 Bi1 O10 73.87(18) . . ?
O3 Bi1 O10 118.29(17) . . ?
O4 Bi1 O10 123.58(16) . . ?
O5 Bi1 O9 155.23(18) . . ?
O8 Bi1 O9 86.5(3) 5_565 . ?
O2 Bi1 O9 109.69(17) . . ?
O11 Bi1 O9 124.76(17) . . ?
O3 Bi1 O9 80.06(17) . . ?
O4 Bi1 O9 71.74(16) . . ?
O10 Bi1 O9 53.53(15) . . ?
O1 S1 O10 112.7(4) . 5 ?
O1 S1 O9 111.3(4) . 5 ?
O10 S1 O9 106.7(3) 5 5 ?
O1 S1 O2 108.4(4) . . ?
O10 S1 O2 109.3(3) 5 . ?
O9 S1 O2 108.4(3) 5 . ?
O4 S2 O4 110.8(5) 2 . ?
O4 S2 O3 106.2(3) 2 2 ?
O4 S2 O3 112.3(3) . 2 ?
O4 S2 O3 112.3(3) 2 . ?
O4 S2 O3 106.2(3) . . ?
O3 S2 O3 109.2(5) 2 . ?
O4 S2 Bi1 53.24(19) 2 2 ?
O4 S2 Bi1 127.3(2) . 2 ?
O3 S2 Bi1 52.98(18) 2 2 ?
O3 S2 Bi1 126.5(2) . 2 ?
O6 S3 O8 112.4(6) . . ?
O6 S3 O7 111.0(5) . . ?
O8 S3 O7 109.4(4) . . ?
O6 S3 O5 107.0(4) . . ?
O8 S3 O5 106.1(4) . . ?
O7 S3 O5 110.8(4) . . ?
S1 O2 Bi1 130.6(3) . . ?
S2 O3 Bi1 98.6(2) . . ?
S2 O4 Bi1 98.7(2) . . ?
S3 O5 Bi1 128.7(3) . . ?
S3 O8 Bi1 141.1(4) . 5_565 ?
S1 O9 Bi1 96.3(2) 5 . ?
S1 O10 Bi1 103.5(2) 5 . ?
C3 N2 C2 116.5(6) . . ?
N1 C1 C2 113.8(7) . . ?
C1 C2 N2 109.6(6) . . ?
N2 C3 C3 110.5(8) . 7 ?

loop_
_geom_bond_atom_site_label_1
_geom_bond_atom_site_label_2
_geom_bond_distance
_geom_bond_site_symmetry_2
_geom_bond_publ_flag
Bi1 O5 2.330(5) . ?
Bi1 O8 2.347(6) 5_565 ?
Bi1 O2 2.391(5) . ?
Bi1 O11 2.423(5) . ?
Bi1 O3 2.496(5) . ?
Bi1 O4 2.505(5) . ?
Bi1 O10 2.530(5) . ?
Bi1 O9 2.687(5) . ?
S1 O1 1.442(6) . ?
S1 O10 1.460(5) 5 ?
S1 O9 1.474(5) 5 ?
S1 O2 1.492(5) . ?
S2 O4 1.471(5) 2 ?
S2 O4 1.471(5) . ?
S2 O3 1.486(5) 2 ?
S2 O3 1.486(5) . ?
S2 Bi1 3.0908(4) 2 ?
S3 O6 1.421(7) . ?
S3 O8 1.439(6) . ?
S3 O7 1.441(6) . ?
S3 O5 1.501(5) . ?
O8 Bi1 2.347(6) 5_565 ?
O9 S1 1.474(5) 5 ?
O10 S1 1.460(5) 5 ?
N1 C1 1.452(9) . ?
N2 C3 1.459(10) . ?
N2 C2 1.478(8) . ?
C1 C2 1.478(10) . ?
C3 C3 1.503(15) 7 ?

loop_
_geom_hbond_atom_site_label_D
_geom_hbond_atom_site_label_H
_geom_hbond_atom_site_label_A
_geom_hbond_distance_DH
_geom_hbond_distance_HA
_geom_hbond_distance_DA
_geom_hbond_angle_DHA
_geom_hbond_site_symmetry_A
O12 H6 O4 0.89(2) 2.54(12) 2.967(8) 110(9) 1_655
O12 H6 O7 0.89(2) 2.18(9) 2.842(8) 131(9) 2_655
O12 H5 O11 0.90(2) 2.47(14) 3.108(9) 128(13) 5_665
O13 H4 O9 0.91(2) 2.33(9) 3.026(9) 133(10) 5_556
N2 H2B O5 0.90 2.22 2.947(8) 137.9 .
N2 H2B O2 0.90 2.16 2.890(8) 138.3 .
N2 H2A O1 0.90 2.31 3.000(9) 133.7 .
N2 H2A O12 0.90 2.23 2.929(9) 133.7 3_445
N1 H1C O1 0.89 2.29 2.914(9) 126.7 4
N1 H1C O12 0.89 2.11 2.827(9) 136.8 2_655
N1 H1B O9 0.89 2.04 2.840(8) 149.7 2
N1 H1A O6 0.89 2.03 2.828(10) 148.5 4_545
